data_7003641
loop_
_publ_author_name
'Hsu, S. J.'
'Hsu, K. M.'
'Leong, Max K.'
'Lin, Ivan J. B.'

_publ_section_title
;
 Au(i)-benzimidazole/imidazole complexes. Liquid crystals and
 nanomaterials
;
_journal_issue 14
_journal_name_full 'Dalton Transactions'
_journal_page_first 1924
_journal_page_last 1931
_journal_paper_doi 10.1039/b717787a
_journal_year 2008
_chemical_formula_sum 'C8 H12 Au2 Cl2 N4'
_chemical_formula_weight 629.05
_chemical_name_common (Au(CH3-Im)Cl)
_chemical_name_systematic
;
?
;
_space_group_IT_number 2
_symmetry_cell_setting triclinic
_symmetry_space_group_name_Hall '-P 1'
_symmetry_space_group_name_H-M 'P -1'
_atom_sites_solution_hydrogens geom
_atom_sites_solution_primary direct
_atom_sites_solution_secondary difmap
_audit_creation_method SHELXL-97
_cell_angle_alpha 71.388(1)
_cell_angle_beta 87.393(1)
_cell_angle_gamma 61.453(1)
_cell_formula_units_Z 2
_cell_length_a 9.1626(2)
_cell_length_b 9.3947(2)
_cell_length_c 9.5963(2)
_cell_measurement_reflns_used 4286
_cell_measurement_temperature 295(2)
_cell_measurement_theta_max 25
_cell_measurement_theta_min 2.5
_cell_volume 681.97(3)
_computing_cell_refinement 'Bruker SMART'
_computing_data_collection 'Bruker SMART'
_computing_data_reduction 'Bruker SAINT'
_computing_molecular_graphics 'Bruker SHELXTL'
_computing_publication_material 'Bruker SHELXTL'
_computing_structure_refinement 'SHELXL-97 (Sheldrick, 1997)'
_computing_structure_solution 'SHELXS-97 (Sheldrick, 1990)'
_diffrn_ambient_temperature 295(2)
_diffrn_measured_fraction_theta_full 0.997
_diffrn_measured_fraction_theta_max 0.997
_diffrn_measurement_device_type 'CCD area detector'
_diffrn_measurement_method 'phi and omega scans'
_diffrn_radiation_monochromator graphite
_diffrn_radiation_source 'fine-focus sealed tube'
_diffrn_radiation_type MoK\a
_diffrn_radiation_wavelength 0.71073
_diffrn_reflns_av_R_equivalents 0.0767
_diffrn_reflns_av_sigmaI/netI 0.0581
_diffrn_reflns_limit_h_max 12
_diffrn_reflns_limit_h_min -12
_diffrn_reflns_limit_k_max 12
_diffrn_reflns_limit_k_min -12
_diffrn_reflns_limit_l_max 12
_diffrn_reflns_limit_l_min -12
_diffrn_reflns_number 10516
_diffrn_reflns_theta_full 28.36
_diffrn_reflns_theta_max 28.36
_diffrn_reflns_theta_min 2.26
_exptl_absorpt_coefficient_mu 21.859
_exptl_absorpt_correction_T_max 0.97397
_exptl_absorpt_correction_T_min 0.38053
_exptl_absorpt_correction_type empirical
_exptl_crystal_colour Colorless
_exptl_crystal_density_diffrn 3.063
_exptl_crystal_density_meas ?
_exptl_crystal_density_method .
_exptl_crystal_description Columnar
_exptl_crystal_F_000 560
_exptl_crystal_size_max 0.20
_exptl_crystal_size_mid 0.10
_exptl_crystal_size_min 0.10
_refine_diff_density_max 0.882
_refine_diff_density_min -1.648
_refine_diff_density_rms 0.301
_refine_ls_extinction_method none
_refine_ls_goodness_of_fit_ref 0.948
_refine_ls_hydrogen_treatment constr
_refine_ls_matrix_type full
_refine_ls_number_parameters 148
_refine_ls_number_reflns 3416
_refine_ls_number_restraints 0
_refine_ls_restrained_S_all 0.948
_refine_ls_R_factor_all 0.0398
_refine_ls_R_factor_gt 0.0317
_refine_ls_shift/su_max 0.000
_refine_ls_shift/su_mean 0.000
_refine_ls_structure_factor_coef Fsqd
_refine_ls_weighting_details 'calc w=1/[\s^2^(Fo^2^)+(0.0548P)^2^+0.0000P] where P=(Fo^2^+2Fc^2^)/3'
_refine_ls_weighting_scheme calc
_refine_ls_wR_factor_gt 0.0803
_refine_ls_wR_factor_ref 0.0950
_reflns_number_gt 2637
_reflns_number_total 3416
_reflns_threshold_expression >2sigma(I)
_cod_data_source_file b717787a.txt
_cod_data_source_block 04ot31_0m
_cod_depositor_comments
;
The following automatic conversions were performed:
'_symmetry_cell_setting' value 'Triclinic' changed to 'triclinic'
according to '/home/saulius/struct/CIF-dictionaries/cif_core.dic'
dictionary named 'cif_core.dic' version 2.4.1 from 2010-06-29.

Automatic conversion script
Id: cif_fix_enum 1527 2010-12-29 10:47:43Z saulius 
;
_cod_original_sg_symbol_H-M P-1
_cod_database_code 7003641

loop_
_symmetry_equiv_pos_as_xyz
'x, y, z'
'-x, -y, -z'

loop_
_atom_site_label
_atom_site_type_symbol
_atom_site_fract_x
_atom_site_fract_y
_atom_site_fract_z
_atom_site_U_iso_or_equiv
_atom_site_adp_type
_atom_site_occupancy
_atom_site_symmetry_multiplicity
_atom_site_calc_flag
_atom_site_refinement_flags
_atom_site_disorder_assembly
_atom_site_disorder_group
Au1 Au 0.18920(3) -0.03386(4) -0.31494(3) 0.05560(12) Uani 1 1 d . . .
Au2 Au 0.5000 0.0000 -0.5000 0.04855(12) Uani 1 2 d S . .
Au3 Au 1.0000 0.0000 0.0000 0.05313(13) Uani 1 2 d S . .
Cl1 Cl 0.3610(3) -0.2900(3) -0.1384(3) 0.0723(6) Uani 1 1 d . . .
Cl2 Cl 0.0116(3) 0.2175(4) -0.4913(3) 0.0842(7) Uani 1 1 d . . .
N1 N 0.4899(7) 0.1719(8) -0.4137(7) 0.0496(14) Uani 1 1 d . . .
N2 N 0.5626(7) 0.3203(8) -0.3268(7) 0.0482(13) Uani 1 1 d . . .
N3 N 0.8848(8) -0.1206(9) -0.0417(8) 0.0555(15) Uani 1 1 d . . .
N4 N 0.8226(8) -0.2796(9) -0.1201(7) 0.0566(16) Uani 1 1 d . . .
C1 C 0.3485(10) 0.2948(11) -0.3768(10) 0.061(2) Uani 1 1 d . . .
H1A H 0.2403 0.3120 -0.3875 0.073 Uiso 1 1 calc R . .
C2 C 0.3948(10) 0.3843(11) -0.3230(10) 0.063(2) Uani 1 1 d . . .
H2A H 0.3250 0.4741 -0.2892 0.075 Uiso 1 1 calc R . .
C3 C 0.6142(9) 0.1948(9) -0.3824(9) 0.0502(16) Uani 1 1 d . . .
H3A H 0.7243 0.1307 -0.3976 0.060 Uiso 1 1 calc R . .
C4 C 0.6648(11) 0.3793(11) -0.2751(10) 0.063(2) Uani 1 1 d . . .
H4A H 0.7793 0.3134 -0.2891 0.094 Uiso 1 1 calc R . .
H4B H 0.6578 0.3644 -0.1717 0.094 Uiso 1 1 calc R . .
H4C H 0.6243 0.4990 -0.3306 0.094 Uiso 1 1 calc R . .
C5 C 0.7414(13) -0.1145(16) 0.0115(12) 0.089(3) Uani 1 1 d . . .
H5A H 0.6804 -0.0520 0.0718 0.107 Uiso 1 1 calc R . .
C6 C 0.7029(13) -0.2123(17) -0.0369(13) 0.091(3) Uani 1 1 d . . .
H6A H 0.6117 -0.2305 -0.0172 0.110 Uiso 1 1 calc R . .
C7 C 0.9290(10) -0.2212(10) -0.1204(9) 0.0564(18) Uani 1 1 d . . .
H7A H 1.0228 -0.2487 -0.1704 0.068 Uiso 1 1 calc R . .
C8 C 0.8315(13) -0.3967(13) -0.1942(12) 0.077(3) Uani 1 1 d . . .
H8A H 0.9291 -0.4281 -0.2446 0.116 Uiso 1 1 calc R . .
H8B H 0.7331 -0.3406 -0.2647 0.116 Uiso 1 1 calc R . .
H8C H 0.8380 -0.4983 -0.1220 0.116 Uiso 1 1 calc R . .

loop_
_atom_site_aniso_label
_atom_site_aniso_U_11
_atom_site_aniso_U_22
_atom_site_aniso_U_33
_atom_site_aniso_U_23
_atom_site_aniso_U_13
_atom_site_aniso_U_12
Au1 0.05251(18) 0.0666(2) 0.0653(2) -0.03590(17) 0.01769(13) -0.03485(16)
Au2 0.0568(2) 0.0426(2) 0.0555(2) -0.02384(18) 0.00697(17) -0.02678(18)
Au3 0.0500(2) 0.0517(2) 0.0674(3) -0.0273(2) 0.00277(17) -0.02748(19)
Cl1 0.0639(12) 0.0702(14) 0.0812(15) -0.0333(12) 0.0131(10) -0.0273(11)
Cl2 0.0680(13) 0.0885(17) 0.0850(17) -0.0142(14) 0.0071(11) -0.0392(13)
N1 0.056(3) 0.047(3) 0.055(4) -0.024(3) 0.009(3) -0.028(3)
N2 0.055(3) 0.047(3) 0.055(4) -0.027(3) 0.012(3) -0.029(3)
N3 0.059(4) 0.066(4) 0.064(4) -0.033(3) 0.012(3) -0.042(3)
N4 0.071(4) 0.069(4) 0.051(4) -0.022(3) 0.007(3) -0.050(4)
C1 0.055(4) 0.059(5) 0.086(6) -0.041(5) 0.024(4) -0.032(4)
C2 0.064(5) 0.064(5) 0.079(6) -0.045(5) 0.025(4) -0.034(4)
C3 0.053(4) 0.046(4) 0.059(4) -0.028(4) 0.006(3) -0.022(3)
C4 0.074(5) 0.064(5) 0.068(5) -0.030(4) 0.005(4) -0.041(4)
C5 0.091(7) 0.137(10) 0.102(8) -0.084(8) 0.047(6) -0.080(7)
C6 0.093(7) 0.147(10) 0.103(8) -0.074(8) 0.044(6) -0.094(8)
C7 0.060(4) 0.059(5) 0.067(5) -0.029(4) 0.011(4) -0.038(4)
C8 0.104(7) 0.078(6) 0.081(7) -0.037(5) 0.006(5) -0.061(6)

loop_
_atom_type_symbol
_atom_type_description
_atom_type_scat_dispersion_real
_atom_type_scat_dispersion_imag
_atom_type_scat_source
C C 0.0033 0.0016 'International Tables Vol C Tables 4.2.6.8 and 6.1.1.4'
H H 0.0000 0.0000 'International Tables Vol C Tables 4.2.6.8 and 6.1.1.4'
N N 0.0061 0.0033 'International Tables Vol C Tables 4.2.6.8 and 6.1.1.4'
Cl Cl 0.1484 0.1585 'International Tables Vol C Tables 4.2.6.8 and 6.1.1.4'
Au Au -2.0133 8.8022 'International Tables Vol C Tables 4.2.6.8 and 6.1.1.4'

loop_
_geom_angle_atom_site_label_1
_geom_angle_atom_site_label_2
_geom_angle_atom_site_label_3
_geom_angle
_geom_angle_site_symmetry_1
_geom_angle_site_symmetry_3
_geom_angle_publ_flag
Cl2 Au1 Cl1 177.88(8) . . ?
Cl2 Au1 Au2 86.33(6) . . ?
Cl1 Au1 Au2 95.23(6) . . ?
N1 Au2 N1 180.0 2_654 . ?
N1 Au2 Au1 92.07(17) 2_654 2_654 ?
N1 Au2 Au1 87.93(17) . 2_654 ?
N1 Au2 Au1 87.93(17) 2_654 . ?
N1 Au2 Au1 92.07(17) . . ?
Au1 Au2 Au1 180.0 2_654 . ?
N3 Au3 N3 180.0(4) . 2_755 ?
C3 N1 C1 105.5(6) . . ?
C3 N1 Au2 127.7(5) . . ?
C1 N1 Au2 126.8(5) . . ?
C3 N2 C2 107.2(6) . . ?
C3 N2 C4 127.3(7) . . ?
C2 N2 C4 125.5(6) . . ?
C7 N3 C5 105.6(6) . . ?
C7 N3 Au3 128.6(5) . . ?
C5 N3 Au3 125.8(6) . . ?
C7 N4 C6 107.6(7) . . ?
C7 N4 C8 127.1(7) . . ?
C6 N4 C8 125.3(7) . . ?
C2 C1 N1 108.2(7) . . ?
C2 C1 H1A 125.9 . . ?
N1 C1 H1A 125.9 . . ?
C1 C2 N2 107.6(7) . . ?
C1 C2 H2A 126.2 . . ?
N2 C2 H2A 126.2 . . ?
N1 C3 N2 111.6(6) . . ?
N1 C3 H3A 124.2 . . ?
N2 C3 H3A 124.2 . . ?
N2 C4 H4A 109.5 . . ?
N2 C4 H4B 109.5 . . ?
H4A C4 H4B 109.5 . . ?
N2 C4 H4C 109.5 . . ?
H4A C4 H4C 109.5 . . ?
H4B C4 H4C 109.5 . . ?
C6 C5 N3 109.2(9) . . ?
C6 C5 H5A 125.4 . . ?
N3 C5 H5A 125.4 . . ?
C5 C6 N4 106.4(8) . . ?
C5 C6 H6A 126.8 . . ?
N4 C6 H6A 126.8 . . ?
N3 C7 N4 111.1(7) . . ?
N3 C7 H7A 124.4 . . ?
N4 C7 H7A 124.4 . . ?
N4 C8 H8A 109.5 . . ?
N4 C8 H8B 109.5 . . ?
H8A C8 H8B 109.5 . . ?
N4 C8 H8C 109.5 . . ?
H8A C8 H8C 109.5 . . ?
H8B C8 H8C 109.5 . . ?

loop_
_geom_bond_atom_site_label_1
_geom_bond_atom_site_label_2
_geom_bond_distance
_geom_bond_site_symmetry_2
_geom_bond_publ_flag
Au1 Cl2 2.262(3) . ?
Au1 Cl1 2.271(2) . ?
Au1 Au2 3.3778(3) . ?
Au2 N1 2.001(6) 2_654 ?
Au2 N1 2.001(6) . ?
Au2 Au1 3.3778(3) 2_654 ?
Au3 N3 2.007(6) . ?
Au3 N3 2.007(6) 2_755 ?
N1 C3 1.319(9) . ?
N1 C1 1.388(9) . ?
N2 C3 1.321(9) . ?
N2 C2 1.361(9) . ?
N2 C4 1.464(9) . ?
N3 C7 1.300(10) . ?
N3 C5 1.370(11) . ?
N4 C7 1.327(9) . ?
N4 C6 1.349(12) . ?
N4 C8 1.459(11) . ?
C1 C2 1.338(11) . ?
C1 H1A 0.9300 . ?
C2 H2A 0.9300 . ?
C3 H3A 0.9300 . ?
C4 H4A 0.9600 . ?
C4 H4B 0.9600 . ?
C4 H4C 0.9600 . ?
C5 C6 1.335(13) . ?
C5 H5A 0.9300 . ?
C6 H6A 0.9300 . ?
C7 H7A 0.9300 . ?
C8 H8A 0.9600 . ?
C8 H8B 0.9600 . ?
C8 H8C 0.9600 . ?
